data_2214307
loop_
_publ_author_name
'Kwak, Han'
'Kim, Sea-Hyun'
'Kim, Pan-Gi'
'Kim, Cheal'
'Kim, Youngmee'

_publ_section_title
;
 <i>N</i>,<i>N</i>'-(4,5-Dichloro-<i>o</i>-phenylene)dibenzamide
;
_journal_coeditor_code LH2410
_journal_issue 7
_journal_name_full 'Acta Crystallographica Section E'
_journal_page_first o3141
_journal_page_last o3141
_journal_paper_doi 10.1107/S160053680702733X
_journal_volume 63
_journal_year 2007
_chemical_formula_iupac 'C20 H14 Cl2 N2 O2'
_chemical_formula_moiety 'C20 H14 Cl2 N2 O2'
_chemical_formula_sum 'C20 H14 Cl2 N2 O2'
_chemical_formula_weight 385.23
_chemical_name_systematic
;
N,N'-(4,5-Dichloro-o-phenylene)dibenzamide
;
_space_group_IT_number 14
_symmetry_cell_setting monoclinic
_symmetry_space_group_name_Hall '-P 2ybc'
_symmetry_space_group_name_H-M 'P 1 21/c 1'
_atom_sites_solution_hydrogens geom
_atom_sites_solution_primary direct
_atom_sites_solution_secondary difmap
_audit_creation_method SHELXTL
_cell_angle_alpha 90.00
_cell_angle_beta 102.630(2)
_cell_angle_gamma 90.00
_cell_formula_units_Z 4
_cell_length_a 8.3024(8)
_cell_length_b 11.8571(11)
_cell_length_c 18.7334(18)
_cell_measurement_reflns_used 986
_cell_measurement_temperature 288(2)
_cell_measurement_theta_max 18.83
_cell_measurement_theta_min 2.23
_cell_volume 1799.5(3)
_computing_cell_refinement 'SAINT (Bruker, 1997)'
_computing_data_collection 'SMART (Bruker, 1997)'
_computing_data_reduction SAINT
_computing_molecular_graphics 'SHELXTL (Bruker, 1998)'
_computing_publication_material SHELXTL
_computing_structure_refinement 'SHELXL97 (Sheldrick, 1997)'
_computing_structure_solution 'SHELXS97 (Sheldrick, 1997)'
_diffrn_ambient_temperature 288(2)
_diffrn_measured_fraction_theta_full 0.997
_diffrn_measured_fraction_theta_max 0.997
_diffrn_measurement_device_type 'Bruker SMART CCD'
_diffrn_measurement_method '\f and \w'
_diffrn_radiation_monochromator graphite
_diffrn_radiation_source 'fine-focus sealed tube'
_diffrn_radiation_type MoK\a
_diffrn_radiation_wavelength 0.71073
_diffrn_reflns_av_R_equivalents 0.0478
_diffrn_reflns_av_sigmaI/netI 0.0863
_diffrn_reflns_limit_h_max 9
_diffrn_reflns_limit_h_min -10
_diffrn_reflns_limit_k_max 14
_diffrn_reflns_limit_k_min -14
_diffrn_reflns_limit_l_max 23
_diffrn_reflns_limit_l_min -19
_diffrn_reflns_number 9881
_diffrn_reflns_theta_full 25.98
_diffrn_reflns_theta_max 25.98
_diffrn_reflns_theta_min 2.05
_exptl_absorpt_coefficient_mu 0.378
_exptl_absorpt_correction_T_max 0.989
_exptl_absorpt_correction_T_min 0.986
_exptl_absorpt_correction_type multi-scan
_exptl_absorpt_process_details '(SADABS; Bruker, 1997)'
_exptl_crystal_colour colorless
_exptl_crystal_density_diffrn 1.422
_exptl_crystal_density_method 'not measured'
_exptl_crystal_description rod
_exptl_crystal_F_000 792
_exptl_crystal_size_max 0.08
_exptl_crystal_size_mid 0.03
_exptl_crystal_size_min 0.03
_refine_diff_density_max 0.157
_refine_diff_density_min -0.193
_refine_ls_extinction_method none
_refine_ls_goodness_of_fit_ref 1.002
_refine_ls_hydrogen_treatment mixed
_refine_ls_matrix_type full
_refine_ls_number_parameters 243
_refine_ls_number_reflns 3518
_refine_ls_number_restraints 0
_refine_ls_restrained_S_all 1.002
_refine_ls_R_factor_all 0.1052
_refine_ls_R_factor_gt 0.0485
_refine_ls_shift/su_max 0.001
_refine_ls_shift/su_mean 0.000
_refine_ls_structure_factor_coef Fsqd
_refine_ls_weighting_details 'calc w=1/[\s^2^(Fo^2^)+(0.0183P)^2^+0.2774P] where P=(Fo^2^+2Fc^2^)/3'
_refine_ls_weighting_scheme calc
_refine_ls_wR_factor_gt 0.0974
_refine_ls_wR_factor_ref 0.1144
_reflns_number_gt 1936
_reflns_number_total 3518
_reflns_threshold_expression I>2\s(I)
_cod_data_source_file lh2410.cif
_cod_data_source_block I
_cod_depositor_comments
;
The following automatic conversions were performed:
'_symmetry_cell_setting' value 'Monoclinic' changed to 'monoclinic'
according to '/home/saulius/struct/CIF-dictionaries/cif_core.dic'
dictionary named 'cif_core.dic' version 2.4.1 from 2010-06-29.

Automatic conversion script
Id: cif_fix_enum 1527 2010-12-29 10:47:43Z saulius 

The following automatic conversions were performed:

'_symmetry_cell_setting' value 'Monoclinic' changed to 'monoclinic'
according to /home/saulius/struct/CIF-dictionaries/cif_core.dic
dictionary named 'cif_core.dic' version 2.4.1 from 2010-06-29.

Automatic conversion script
Id: cif_fix_values 1715 2011-07-08 13:25:40Z adriana 
;
_cod_original_sg_symbol_H-M 'P 21/c'
_cod_database_code 2214307
_cod_database_fobs_code 2214307

loop_
_symmetry_equiv_pos_as_xyz
'x, y, z'
'-x, y+1/2, -z+1/2'
'-x, -y, -z'
'x, -y-1/2, z-1/2'

loop_
_atom_site_type_symbol
_atom_site_label
_atom_site_fract_x
_atom_site_fract_y
_atom_site_fract_z
_atom_site_U_iso_or_equiv
_atom_site_adp_type
_atom_site_calc_flag
_atom_site_refinement_flags
_atom_site_occupancy
Cl Cl1 0.28862(10) 1.37684(6) 1.07001(5) 0.0748(3) Uani d . 1
Cl Cl2 0.00258(11) 1.37867(6) 0.92701(5) 0.0839(3) Uani d . 1
N N1 0.3210(3) 0.95030(19) 1.04178(14) 0.0450(6) Uani d . 1
H H1N 0.345(3) 0.906(2) 1.0091(15) 0.047(8) Uiso d . 1
N N2 0.0736(3) 0.95613(18) 0.90593(12) 0.0415(6) Uani d . 1
H H2N -0.029(4) 0.962(2) 0.8863(16) 0.080(11) Uiso d . 1
O O1 0.2756(2) 0.97875(15) 1.15499(10) 0.0522(5) Uani d . 1
O O2 0.3166(2) 0.87012(16) 0.90634(11) 0.0608(6) Uani d . 1
C C1 0.4721(3) 0.7357(2) 1.09042(16) 0.0566(8) Uani d . 1
H H1 0.4859 0.7618 1.0453 0.068 Uiso calc R 1
C C2 0.5274(4) 0.6296(2) 1.11447(19) 0.0664(9) Uani d . 1
H H2 0.5786 0.5845 1.0854 0.080 Uiso calc R 1
C C3 0.5076(4) 0.5901(3) 1.18068(19) 0.0642(9) Uani d . 1
H H3 0.5452 0.5185 1.1963 0.077 Uiso calc R 1
C C4 0.4320(4) 0.6564(3) 1.22422(17) 0.0617(8) Uani d . 1
H H4 0.4183 0.6300 1.2693 0.074 Uiso calc R 1
C C5 0.3768(3) 0.7627(2) 1.19999(15) 0.0550(8) Uani d . 1
H H5 0.3258 0.8076 1.2293 0.066 Uiso calc R 1
C C6 0.3958(3) 0.8035(2) 1.13373(14) 0.0411(6) Uani d . 1
C C7 0.3283(3) 0.9185(2) 1.11169(15) 0.0422(7) Uani d . 1
C C8 0.2518(3) 1.0535(2) 1.01112(14) 0.0391(6) Uani d . 1
C C9 0.2980(3) 1.1534(2) 1.04811(15) 0.0457(7) Uani d . 1
H H9 0.3801 1.1528 1.0908 0.055 Uiso calc R 1
C C10 0.2238(3) 1.2540(2) 1.02250(15) 0.0481(7) Uani d . 1
C C11 0.1031(3) 1.2557(2) 0.95916(16) 0.0487(7) Uani d . 1
C C12 0.0627(3) 1.1572(2) 0.92025(15) 0.0461(7) Uani d . 1
H H12 -0.0140 1.1594 0.8759 0.055 Uiso calc R 1
C C13 0.1339(3) 1.0549(2) 0.94576(14) 0.0400(6) Uani d . 1
C C14 0.1654(3) 0.8714(2) 0.88694(14) 0.0433(7) Uani d . 1
C C15 0.0737(3) 0.7775(2) 0.84321(14) 0.0432(7) Uani d . 1
C C16 -0.0825(3) 0.7881(2) 0.79916(15) 0.0555(8) Uani d . 1
H H16 -0.1371 0.8570 0.7957 0.067 Uiso calc R 1
C C17 -0.1572(4) 0.6964(3) 0.76037(17) 0.0688(9) Uani d . 1
H H17 -0.2616 0.7043 0.7302 0.083 Uiso calc R 1
C C18 -0.0799(4) 0.5938(3) 0.76558(18) 0.0667(9) Uani d . 1
H H18 -0.1325 0.5320 0.7400 0.080 Uiso calc R 1
C C19 0.0747(4) 0.5828(3) 0.80849(19) 0.0678(9) Uani d . 1
H H19 0.1280 0.5134 0.8118 0.081 Uiso calc R 1
C C20 0.1520(4) 0.6736(2) 0.84674(16) 0.0588(8) Uani d . 1
H H20 0.2580 0.6654 0.8753 0.071 Uiso calc R 1

loop_
_atom_site_aniso_label
_atom_site_aniso_U_11
_atom_site_aniso_U_22
_atom_site_aniso_U_33
_atom_site_aniso_U_12
_atom_site_aniso_U_13
_atom_site_aniso_U_23
Cl1 0.0886(6) 0.0492(5) 0.0825(7) -0.0102(4) 0.0100(5) -0.0145(4)
Cl2 0.0950(7) 0.0447(5) 0.1010(8) 0.0163(4) -0.0021(5) 0.0086(4)
N1 0.0476(13) 0.0463(14) 0.0398(15) 0.0096(11) 0.0062(11) -0.0015(12)
N2 0.0345(13) 0.0432(14) 0.0456(14) 0.0054(11) 0.0061(11) -0.0046(10)
O1 0.0583(12) 0.0532(12) 0.0451(12) 0.0122(10) 0.0113(9) -0.0043(9)
O2 0.0371(11) 0.0836(15) 0.0612(14) 0.0104(10) 0.0098(9) -0.0184(11)
C1 0.0627(19) 0.0547(19) 0.055(2) 0.0142(15) 0.0176(15) 0.0111(15)
C2 0.075(2) 0.0536(19) 0.072(2) 0.0180(16) 0.0178(18) -0.0005(17)
C3 0.065(2) 0.0484(19) 0.075(3) 0.0049(16) 0.0065(18) 0.0147(17)
C4 0.064(2) 0.065(2) 0.053(2) 0.0011(17) 0.0072(16) 0.0160(16)
C5 0.0531(18) 0.064(2) 0.0459(19) 0.0053(15) 0.0075(14) 0.0056(15)
C6 0.0344(14) 0.0453(16) 0.0415(17) 0.0027(12) 0.0040(12) -0.0013(13)
C7 0.0342(14) 0.0461(16) 0.0429(19) 0.0006(12) 0.0011(12) -0.0009(13)
C8 0.0357(14) 0.0394(16) 0.0436(16) 0.0043(12) 0.0116(12) 0.0015(12)
C9 0.0382(15) 0.0507(18) 0.0468(17) -0.0040(13) 0.0064(12) -0.0026(13)
C10 0.0486(16) 0.0390(16) 0.058(2) -0.0072(13) 0.0152(14) -0.0034(13)
C11 0.0479(16) 0.0378(16) 0.061(2) 0.0049(13) 0.0126(14) 0.0054(14)
C12 0.0410(15) 0.0490(18) 0.0465(18) 0.0026(13) 0.0058(12) 0.0087(13)
C13 0.0343(14) 0.0406(16) 0.0463(17) -0.0003(12) 0.0115(12) 0.0020(13)
C14 0.0414(17) 0.0494(17) 0.0402(17) 0.0047(14) 0.0113(13) 0.0040(13)
C15 0.0462(15) 0.0437(16) 0.0420(17) 0.0087(13) 0.0145(13) 0.0000(13)
C16 0.0533(17) 0.0503(18) 0.059(2) 0.0106(14) 0.0044(15) -0.0095(15)
C17 0.0600(19) 0.074(2) 0.068(2) 0.0023(18) 0.0029(16) -0.0243(18)
C18 0.080(2) 0.054(2) 0.072(2) -0.0077(18) 0.0290(19) -0.0220(17)
C19 0.086(2) 0.0473(19) 0.076(2) 0.0143(18) 0.0301(19) -0.0018(17)
C20 0.0610(19) 0.0539(19) 0.062(2) 0.0148(16) 0.0133(15) 0.0027(16)

loop_
_atom_type_symbol
_atom_type_description
_atom_type_scat_dispersion_real
_atom_type_scat_dispersion_imag
_atom_type_scat_source
C C 0.0033 0.0016 'International Tables Vol C Tables 4.2.6.8 and 6.1.1.4'
H H 0.0000 0.0000 'International Tables Vol C Tables 4.2.6.8 and 6.1.1.4'
N N 0.0061 0.0033 'International Tables Vol C Tables 4.2.6.8 and 6.1.1.4'
O O 0.0106 0.0060 'International Tables Vol C Tables 4.2.6.8 and 6.1.1.4'
Cl Cl 0.1484 0.1585 'International Tables Vol C Tables 4.2.6.8 and 6.1.1.4'

loop_
_geom_angle_atom_site_label_1
_geom_angle_atom_site_label_2
_geom_angle_atom_site_label_3
_geom_angle
_geom_angle_publ_flag
C7 N1 C8 124.2(2) n
C7 N1 H1N 123.0(17) ?
C8 N1 H1N 112.3(17) ?
C14 N2 C13 126.5(2) n
C14 N2 H2N 121(2) ?
C13 N2 H2N 112(2) ?
C2 C1 C6 119.9(3) ?
C2 C1 H1 120.1 ?
C6 C1 H1 120.1 ?
C3 C2 C1 120.7(3) ?
C3 C2 H2 119.7 ?
C1 C2 H2 119.7 ?
C2 C3 C4 120.1(3) ?
C2 C3 H3 120.0 ?
C4 C3 H3 120.0 ?
C3 C4 C5 119.1(3) ?
C3 C4 H4 120.5 ?
C5 C4 H4 120.5 ?
C6 C5 C4 121.5(3) ?
C6 C5 H5 119.3 ?
C4 C5 H5 119.3 ?
C5 C6 C1 118.8(3) ?
C5 C6 C7 117.4(2) ?
C1 C6 C7 123.8(3) ?
O1 C7 N1 121.9(2) n
O1 C7 C6 120.8(3) n
N1 C7 C6 117.2(2) n
C9 C8 C13 119.7(2) ?
C9 C8 N1 119.5(2) n
C13 C8 N1 120.8(2) n
C10 C9 C8 120.8(2) ?
C10 C9 H9 119.6 ?
C8 C9 H9 119.6 ?
C11 C10 C9 119.9(2) ?
C11 C10 Cl1 121.1(2) ?
C9 C10 Cl1 118.9(2) ?
C10 C11 C12 119.4(2) ?
C10 C11 Cl2 121.3(2) ?
C12 C11 Cl2 119.3(2) ?
C11 C12 C13 121.5(2) ?
C11 C12 H12 119.3 ?
C13 C12 H12 119.3 ?
C12 C13 C8 118.6(2) ?
C12 C13 N2 117.7(2) n
C8 C13 N2 123.5(2) n
O2 C14 N2 121.9(2) n
O2 C14 C15 121.3(2) ?
N2 C14 C15 116.7(2) n
C16 C15 C20 118.5(3) ?
C16 C15 C14 124.1(2) ?
C20 C15 C14 117.4(2) ?
C17 C16 C15 120.0(3) ?
C17 C16 H16 120.0 ?
C15 C16 H16 120.0 ?
C18 C17 C16 120.9(3) ?
C18 C17 H17 119.5 ?
C16 C17 H17 119.5 ?
C19 C18 C17 119.5(3) ?
C19 C18 H18 120.2 ?
C17 C18 H18 120.2 ?
C18 C19 C20 120.4(3) ?
C18 C19 H19 119.8 ?
C20 C19 H19 119.8 ?
C19 C20 C15 120.7(3) ?
C19 C20 H20 119.6 ?
C15 C20 H20 119.6 ?

loop_
_geom_bond_atom_site_label_1
_geom_bond_atom_site_label_2
_geom_bond_distance
_geom_bond_publ_flag
Cl1 C10 1.731(3) n
Cl2 C11 1.722(3) n
N1 C7 1.351(3) n
N1 C8 1.418(3) n
N1 H1N 0.87(3) ?
N2 C14 1.355(3) n
N2 C13 1.419(3) n
N2 H2N 0.85(3) ?
O1 C7 1.231(3) n
O2 C14 1.228(3) n
C1 C2 1.381(4) ?
C1 C6 1.389(4) ?
C1 H1 0.9300 ?
C2 C3 1.369(4) ?
C2 H2 0.9300 ?
C3 C4 1.379(4) ?
C3 H3 0.9300 ?
C4 C5 1.383(4) ?
C4 H4 0.9300 ?
C5 C6 1.373(3) ?
C5 H5 0.9300 ?
C6 C7 1.498(3) ?
C8 C9 1.384(3) ?
C8 C13 1.391(3) ?
C9 C10 1.379(3) ?
C9 H9 0.9300 ?
C10 C11 1.376(4) ?
C11 C12 1.379(3) ?
C12 C13 1.388(3) ?
C12 H12 0.9300 ?
C14 C15 1.489(3) ?
C15 C16 1.382(3) ?
C15 C20 1.388(3) ?
C16 C17 1.377(4) ?
C16 H16 0.9300 ?
C17 C18 1.369(4) ?
C17 H17 0.9300 ?
C18 C19 1.364(4) ?
C18 H18 0.9300 ?
C19 C20 1.372(4) ?
C19 H19 0.9300 ?
C20 H20 0.9300 ?

loop_
_geom_hbond_atom_site_label_D
_geom_hbond_atom_site_label_H
_geom_hbond_atom_site_label_A
_geom_hbond_site_symmetry_A
_geom_hbond_distance_DH
_geom_hbond_distance_HA
_geom_hbond_distance_DA
_geom_hbond_angle_DHA
N2 H2N O1 3_577 0.85(3) 2.15(3) 2.976(3) 165(3)
C5 H5 O1 . 0.93 2.44 2.769(3) 100.5
N1 H1N O2 . 0.87(3) 1.93(3) 2.702(3) 147(2)

loop_
_geom_torsion_atom_site_label_1
_geom_torsion_atom_site_label_2
_geom_torsion_atom_site_label_3
_geom_torsion_atom_site_label_4
_geom_torsion
C6 C1 C2 C3 0.1(5)
C1 C2 C3 C4 -0.1(5)
C2 C3 C4 C5 0.0(5)
C3 C4 C5 C6 0.0(4)
C4 C5 C6 C1 0.0(4)
C4 C5 C6 C7 178.6(2)
C2 C1 C6 C5 -0.1(4)
C2 C1 C6 C7 -178.6(2)
C8 N1 C7 O1 -0.7(4)
C8 N1 C7 C6 176.2(2)
C5 C6 C7 O1 8.2(4)
C1 C6 C7 O1 -173.3(3)
C5 C6 C7 N1 -168.7(2)
C1 C6 C7 N1 9.8(4)
C7 N1 C8 C9 49.1(4)
C7 N1 C8 C13 -128.6(3)
C13 C8 C9 C10 2.6(4)
N1 C8 C9 C10 -175.1(2)
C8 C9 C10 C11 -0.5(4)
C8 C9 C10 Cl1 -178.9(2)
C9 C10 C11 C12 -2.8(4)
Cl1 C10 C11 C12 175.6(2)
C9 C10 C11 Cl2 177.8(2)
Cl1 C10 C11 Cl2 -3.8(4)
C10 C11 C12 C13 3.9(4)
Cl2 C11 C12 C13 -176.6(2)
C11 C12 C13 C8 -1.8(4)
C11 C12 C13 N2 174.0(2)
C9 C8 C13 C12 -1.5(4)
N1 C8 C13 C12 176.2(2)
C9 C8 C13 N2 -177.0(2)
N1 C8 C13 N2 0.7(4)
C14 N2 C13 C12 134.9(3)
C14 N2 C13 C8 -49.5(4)
C13 N2 C14 O2 3.5(4)
C13 N2 C14 C15 -178.4(2)
O2 C14 C15 C16 -157.0(3)
N2 C14 C15 C16 24.9(4)
O2 C14 C15 C20 22.3(4)
N2 C14 C15 C20 -155.8(2)
C20 C15 C16 C17 0.4(4)
C14 C15 C16 C17 179.7(3)
C15 C16 C17 C18 1.0(5)
C16 C17 C18 C19 -1.5(5)
C17 C18 C19 C20 0.6(5)
C18 C19 C20 C15 0.8(5)
C16 C15 C20 C19 -1.3(4)
C14 C15 C20 C19 179.4(3)

loop_
_cod_related_entry_id
_cod_related_entry_database
_cod_related_entry_code
1 ChemSpider 21124135
